data_4131817
loop_
_publ_author_name
'Jin, Mingoo'
'Chung, Tim S.'
'Seki, Tomohiro'
'Ito, Hajime'
'Garcia-Garibay, Miguel A'

_publ_section_title
;
 Phosphorescence Control Mediated by Molecular Rotation and Aurophilic
 Interactions in Amphidynamic Crystals of
 1,4-Bis[tri-(p-fluorophenyl)phosphane-gold(I)-ethynyl]benzene.
;
_journal_issue 49
_journal_name_full 'Journal of the American Chemical Society'
_journal_page_first 18115
_journal_page_last 18121
_journal_paper_doi 10.1021/jacs.7b11316
_journal_volume 139
_journal_year 2017
_chemical_formula_moiety 'C50 H36 Au2 F6 P2'
_chemical_formula_sum 'C50 H36 Au2 F6 P2'
_chemical_formula_weight 1206.71
_space_group_crystal_system monoclinic
_space_group_IT_number 15
_space_group_name_Hall '-C 2yc'
_space_group_name_H-M_alt 'C 1 2/c 1'
_atom_sites_solution_hydrogens geom
_atom_sites_solution_primary direct
_atom_sites_solution_secondary difmap
_cell_angle_alpha 90.0000
_cell_angle_beta 97.356(2)
_cell_angle_gamma 90.0000
_cell_formula_units_Z 8
_cell_length_a 31.070(3)
_cell_length_b 14.5498(11)
_cell_length_c 19.1760(14)
_cell_measurement_reflns_used 17840
_cell_measurement_temperature 193
_cell_measurement_theta_max 27.52
_cell_measurement_theta_min 3.06
_cell_volume 8597.4(12)
_computing_cell_refinement 'RAPID AUTO'
_computing_data_collection 'RAPID AUTO (Rigaku, ????)'
_computing_data_reduction 'RAPID AUTO'
_computing_molecular_graphics 'CrystalStructure 4.1'
_computing_publication_material 'CrystalStructure 4.1 (Rigaku, 2014)'
_computing_structure_refinement 'SHELXL2013 (Sheldrick, 2008)'
_computing_structure_solution 'SHELXS2013 (Sheldrick, 2008)'
_diffrn_ambient_temperature 193
_diffrn_detector_area_resol_mean 10.000
_diffrn_measured_fraction_theta_full 0.998
_diffrn_measured_fraction_theta_max 0.997
_diffrn_measurement_device_type 'Rigaku R-AXIS RAPID'
_diffrn_measurement_method \w
_diffrn_radiation_type 'Mo K\a'
_diffrn_radiation_wavelength 0.71075
_diffrn_reflns_av_R_equivalents 0.0892
_diffrn_reflns_Laue_measured_fraction_full 0.998
_diffrn_reflns_Laue_measured_fraction_max 0.997
_diffrn_reflns_limit_h_max 40
_diffrn_reflns_limit_h_min -40
_diffrn_reflns_limit_k_max 18
_diffrn_reflns_limit_k_min -18
_diffrn_reflns_limit_l_max 22
_diffrn_reflns_limit_l_min -24
_diffrn_reflns_number 39622
_diffrn_reflns_point_group_measured_fraction_full 0.998
_diffrn_reflns_point_group_measured_fraction_max 0.997
_diffrn_reflns_theta_full 25.242
_diffrn_reflns_theta_max 27.485
_diffrn_reflns_theta_min 3.065
_diffrn_standards_number 0
_exptl_absorpt_coefficient_mu 6.977
_exptl_absorpt_correction_T_max 0.635
_exptl_absorpt_correction_T_min 0.225
_exptl_absorpt_correction_type multi-scan
_exptl_absorpt_process_details 'ABSCOR (Rigaku, 1995)'
_exptl_crystal_colour yellow
_exptl_crystal_density_diffrn 1.864
_exptl_crystal_density_method 'not measured'
_exptl_crystal_description block
_exptl_crystal_F_000 4624.00
_exptl_crystal_size_max 0.175
_exptl_crystal_size_mid 0.170
_exptl_crystal_size_min 0.065
_refine_diff_density_max 2.12
_refine_diff_density_min -2.57
_refine_ls_extinction_method none
_refine_ls_goodness_of_fit_ref 1.017
_refine_ls_hydrogen_treatment constr
_refine_ls_number_parameters 439
_refine_ls_number_reflns 9849
_refine_ls_number_restraints 0
_refine_ls_R_factor_all 0.1166
_refine_ls_R_factor_gt 0.0583
_refine_ls_shift/su_max 0.001
_refine_ls_structure_factor_coef Fsqd
_refine_ls_weighting_details 'w = 1/[\s^2^(Fo^2^)+(0.0888P)^2^] where P=(Fo^2^+2Fc^2^)/3'
_refine_ls_weighting_scheme calc
_refine_ls_wR_factor_gt 0.1446
_refine_ls_wR_factor_ref 0.1796
_reflns_number_gt 5495
_reflns_number_total 9849
_reflns_threshold_expression F^2^>2.0\s(F^2^)
_cod_data_source_file ja7b11316_si_002.cif
_cod_data_source_block 2-193K
_cod_original_cell_volume 8597.5(12)
_cod_database_code 4131817

loop_
_space_group_symop_id
_space_group_symop_operation_xyz
1 +X,+Y,+Z
2 -X,+Y,1/2-Z
3 1/2+X,1/2+Y,+Z
4 1/2-X,1/2+Y,1/2-Z
5 -X,-Y,-Z
6 +X,-Y,1/2+Z
7 1/2-X,1/2-Y,-Z
8 1/2+X,1/2-Y,1/2+Z

loop_
_atom_site_label
_atom_site_type_symbol
_atom_site_fract_x
_atom_site_fract_y
_atom_site_fract_z
_atom_site_U_iso_or_equiv
_atom_site_adp_type
_atom_site_occupancy
_atom_site_site_symmetry_order
_atom_site_calc_flag
_atom_site_refinement_flags_posn
_atom_site_refinement_flags_adp
Au1 Au 0.05507(2) 0.71910(3) 0.26225(2) 0.05481(15) Uani 1 1 d . .
Au2 Au 0.21133(2) 0.63384(3) 0.58474(2) 0.06446(17) Uani 1 1 d . .
P3 P 0.08021(9) 0.78355(18) 0.16748(13) 0.0507(6) Uani 1 1 d . .
P4 P 0.19795(11) 0.77927(19) 0.61628(14) 0.0613(7) Uani 1 1 d . .
F41 F 0.0936(3) 0.5475(8) -0.0785(5) 0.145(4) Uani 1 1 d . .
F42 F -0.0067(4) 1.1313(6) 0.0785(6) 0.135(4) Uani 1 1 d . .
F43 F 0.2636(2) 0.8915(7) 0.2399(5) 0.107(3) Uani 1 1 d . .
F44 F 0.1131(3) 1.0014(6) 0.3808(4) 0.111(3) Uani 1 1 d . .
F45 F 0.0617(3) 0.7991(7) 0.8029(4) 0.122(3) Uani 1 1 d . .
F46 F 0.3596(3) 0.9654(6) 0.7357(4) 0.100(2) Uani 1 1 d . .
C5 C 0.05371(9) 0.8903(2) 0.13748(12) 0.057(3) Uani 1 1 d G .
C6 C 0.07209(11) 0.9514(2) 0.09404(12) 0.077(3) Uani 1 1 d G .
H6 H 0.0993 0.9378 0.0790 0.093 Uiso 1 1 calc R U
C7 C 0.05058(13) 1.0324(2) 0.07265(14) 0.089(4) Uani 1 1 d G .
H7 H 0.0631 1.0741 0.0429 0.107 Uiso 1 1 calc R U
C8 C 0.01071(13) 1.0523(3) 0.09471(15) 0.090(4) Uani 1 1 d G .
C9 C -0.00767(11) 0.9912(3) 0.13817(15) 0.099(5) Uani 1 1 d G .
H9 H -0.0349 1.0048 0.1532 0.119 Uiso 1 1 calc R U
C10 C 0.01383(9) 0.9102(3) 0.15956(13) 0.079(4) Uani 1 1 d G .
H10 H 0.0013 0.8685 0.1893 0.095 Uiso 1 1 calc R U
C11 C 0.13600(9) 0.81731(19) 0.18813(11) 0.055(3) Uani 1 1 d G .
C12 C 0.16447(9) 0.8115(2) 0.13797(11) 0.065(3) Uani 1 1 d G .
H12 H 0.1545 0.7891 0.0922 0.079 Uiso 1 1 calc R U
C13 C 0.20746(9) 0.8383(3) 0.15481(12) 0.072(3) Uani 1 1 d G .
H13 H 0.2269 0.8343 0.1205 0.086 Uiso 1 1 calc R U
C14 C 0.22202(9) 0.8710(3) 0.22180(12) 0.067(3) Uani 1 1 d G .
C15 C 0.19355(8) 0.8768(2) 0.27196(11) 0.078(4) Uani 1 1 d G .
H15 H 0.2035 0.8992 0.3177 0.094 Uiso 1 1 calc R U
C16 C 0.15054(8) 0.84999(17) 0.25512(11) 0.072(3) Uani 1 1 d G .
H16 H 0.1311 0.8540 0.2894 0.087 Uiso 1 1 calc R U
C17 C 0.08036(11) 0.7077(2) 0.09352(12) 0.058(3) Uani 1 1 d G .
C18 C 0.10187(12) 0.6238(2) 0.10138(13) 0.084(4) Uani 1 1 d G .
H18 H 0.1130 0.6025 0.1470 0.101 Uiso 1 1 calc R U
C19 C 0.10715(15) 0.5712(2) 0.04256(14) 0.101(5) Uani 1 1 d G .
H19 H 0.1219 0.5139 0.0479 0.121 Uiso 1 1 calc R U
C20 C 0.09091(15) 0.6025(3) -0.02414(14) 0.112(6) Uani 1 1 d G .
C21 C 0.06937(13) 0.6863(3) -0.03201(12) 0.097(5) Uani 1 1 d G .
H21 H 0.0582 0.7076 -0.0776 0.116 Uiso 1 1 calc R U
C22 C 0.06410(11) 0.7389(3) 0.02680(12) 0.083(4) Uani 1 1 d G .
H22 H 0.0494 0.7962 0.0214 0.099 Uiso 1 1 calc R U
C23 C 0.17399(8) 0.84982(18) 0.54421(11) 0.054(2) Uani 1 1 d G .
C24 C 0.18261(9) 0.94332(18) 0.54058(11) 0.067(3) Uani 1 1 d G .
H24 H 0.2027 0.9715 0.5757 0.081 Uiso 1 1 calc R U
C25 C 0.16187(10) 0.99561(17) 0.48560(12) 0.075(3) Uani 1 1 d G .
H25 H 0.1678 1.0595 0.4831 0.090 Uiso 1 1 calc R U
C26 C 0.13246(9) 0.95442(17) 0.43427(11) 0.074(3) Uani 1 1 d G .
C27 C 0.12384(8) 0.86093(18) 0.43790(11) 0.080(4) Uani 1 1 d G .
H27 H 0.1038 0.8328 0.4028 0.096 Uiso 1 1 calc R U
C28 C 0.14458(8) 0.80863(18) 0.49287(11) 0.072(3) Uani 1 1 d G .
H28 H 0.1387 0.7447 0.4954 0.087 Uiso 1 1 calc R U
C29 C 0.15969(11) 0.7866(2) 0.67724(11) 0.063(3) Uani 1 1 d G .
C30 C 0.14410(13) 0.7065(3) 0.70450(12) 0.071(3) Uani 1 1 d G .
H30 H 0.1563 0.6488 0.6948 0.086 Uiso 1 1 calc R U
C31 C 0.11060(14) 0.7108(3) 0.74600(12) 0.084(4) Uani 1 1 d G .
H31 H 0.0999 0.6560 0.7646 0.101 Uiso 1 1 calc R U
C32 C 0.09270(13) 0.7952(4) 0.76026(12) 0.094(5) Uani 1 1 d G .
C33 C 0.10830(12) 0.8754(3) 0.73300(11) 0.092(4) Uani 1 1 d G .
H33 H 0.0961 0.9331 0.7428 0.111 Uiso 1 1 calc R U
C34 C 0.14178(11) 0.8711(3) 0.69150(11) 0.072(3) Uani 1 1 d G .
H34 H 0.1524 0.9258 0.6729 0.087 Uiso 1 1 calc R U
C35 C 0.24667(10) 0.8391(2) 0.65357(12) 0.062(3) Uani 1 1 d G .
C36 C 0.25201(11) 0.8713(3) 0.72239(12) 0.078(4) Uani 1 1 d G .
H36 H 0.2289 0.8662 0.7502 0.093 Uiso 1 1 calc R U
C37 C 0.29112(12) 0.9110(3) 0.75046(13) 0.083(4) Uani 1 1 d G .
H37 H 0.2948 0.9330 0.7975 0.100 Uiso 1 1 calc R U
C38 C 0.32487(11) 0.9185(3) 0.70971(15) 0.078(3) Uani 1 1 d G .
C39 C 0.31951(9) 0.8863(3) 0.64089(15) 0.086(4) Uani 1 1 d G .
H39 H 0.3426 0.8915 0.6130 0.103 Uiso 1 1 calc R U
C40 C 0.28042(9) 0.8466(2) 0.61283(13) 0.076(3) Uani 1 1 d G .
H40 H 0.2768 0.8246 0.5658 0.091 Uiso 1 1 calc R U
C47 C 0.0377(4) 0.6598(8) 0.3481(5) 0.059(3) Uani 1 1 d . .
C48 C 0.0266(3) 0.6177(8) 0.3947(5) 0.060(3) Uani 1 1 d . .
C49 C 0.0123(4) 0.5581(7) 0.4484(5) 0.057(3) Uani 1 1 d . .
C50 C -0.0117(3) 0.4793(7) 0.4289(5) 0.056(3) Uani 1 1 d . .
C51 C -0.0236(5) 0.4585(10) 0.3510(6) 0.085(4) Uani 1 1 d . .
H51A H -0.0120 0.5069 0.3231 0.102 Uiso 1 1 calc R U
H51B H -0.0111 0.3992 0.3400 0.102 Uiso 1 1 calc R U
H51C H -0.0552 0.4559 0.3397 0.102 Uiso 1 1 calc R U
C52 C -0.0242(4) 0.4212(7) 0.4800(5) 0.057(3) Uani 1 1 d . .
C53 C -0.0504(5) 0.3364(9) 0.4585(6) 0.080(4) Uani 1 1 d . .
H53A H -0.0564 0.3032 0.5007 0.096 Uiso 1 1 calc R U
H53B H -0.0778 0.3542 0.4307 0.096 Uiso 1 1 calc R U
H53C H -0.0339 0.2966 0.4303 0.096 Uiso 1 1 calc R U
C54 C 0.2242(4) 0.5100(11) 0.5597(6) 0.078(4) Uani 1 1 d . .
C55 C 0.2320(4) 0.4299(8) 0.5407(6) 0.063(3) Uani 1 1 d . .
C56 C 0.2412(4) 0.3384(7) 0.5202(5) 0.059(3) Uani 1 1 d . .
C57 C 0.2752(4) 0.2874(7) 0.5590(5) 0.059(3) Uani 1 1 d . .
C58 C 0.3025(5) 0.3266(8) 0.6223(6) 0.079(4) Uani 1 1 d . .
H58A H 0.2930 0.3894 0.6306 0.095 Uiso 1 1 calc R U
H58B H 0.2995 0.2885 0.6635 0.095 Uiso 1 1 calc R U
H58C H 0.3330 0.3276 0.6141 0.095 Uiso 1 1 calc R U
C59 C 0.2837(4) 0.1996(8) 0.5388(5) 0.058(3) Uani 1 1 d . .
C60 C 0.3178(4) 0.1419(8) 0.5808(6) 0.072(3) Uani 1 1 d . .
H60A H 0.3192 0.0816 0.5584 0.086 Uiso 1 1 calc R U
H60B H 0.3460 0.1725 0.5827 0.086 Uiso 1 1 calc R U
H60C H 0.3104 0.1340 0.6286 0.086 Uiso 1 1 calc R U

loop_
_atom_site_aniso_label
_atom_site_aniso_U_11
_atom_site_aniso_U_22
_atom_site_aniso_U_33
_atom_site_aniso_U_23
_atom_site_aniso_U_13
_atom_site_aniso_U_12
Au1 0.0629(3) 0.0562(3) 0.0482(2) 0.01284(18) 0.01835(18) 0.00000(19)
Au2 0.0833(4) 0.0529(3) 0.0592(3) -0.0052(2) 0.0167(2) 0.0027(2)
P3 0.0590(16) 0.0527(16) 0.0430(12) 0.0065(11) 0.0163(11) -0.0014(12)
P4 0.080(2) 0.0526(17) 0.0529(14) -0.0036(13) 0.0147(14) 0.0030(14)
F41 0.123(7) 0.177(10) 0.152(8) -0.097(8) 0.081(6) -0.068(7)
F42 0.159(9) 0.085(6) 0.160(9) 0.051(6) 0.021(7) 0.047(6)
F43 0.057(5) 0.139(7) 0.122(6) 0.006(6) 0.004(4) -0.012(4)
F44 0.113(6) 0.136(8) 0.079(5) 0.046(5) -0.003(4) 0.006(5)
F45 0.107(7) 0.180(9) 0.088(5) 0.012(6) 0.047(5) 0.017(6)
F46 0.094(6) 0.096(6) 0.103(5) 0.009(5) -0.011(4) -0.026(4)
C5 0.078(8) 0.046(6) 0.047(5) 0.005(5) 0.007(5) 0.000(5)
C6 0.084(9) 0.076(8) 0.077(7) 0.012(7) 0.029(7) -0.008(7)
C7 0.126(12) 0.054(7) 0.089(9) 0.025(7) 0.016(8) -0.006(7)
C8 0.111(12) 0.063(9) 0.094(9) 0.024(7) 0.008(8) 0.014(8)
C9 0.071(9) 0.078(9) 0.150(14) 0.035(9) 0.022(9) 0.019(7)
C10 0.061(7) 0.070(8) 0.110(10) 0.031(7) 0.028(7) 0.005(6)
C11 0.061(7) 0.062(7) 0.045(5) 0.005(5) 0.012(5) 0.005(5)
C12 0.059(7) 0.071(7) 0.066(6) 0.001(6) 0.007(5) -0.005(6)
C13 0.070(8) 0.068(8) 0.083(8) 0.003(7) 0.029(6) 0.007(6)
C14 0.045(7) 0.075(8) 0.081(8) -0.001(6) 0.003(6) -0.009(5)
C15 0.080(9) 0.089(9) 0.066(7) -0.009(7) 0.011(7) -0.006(7)
C16 0.053(7) 0.111(10) 0.055(6) -0.007(6) 0.013(5) -0.003(6)
C17 0.053(6) 0.067(7) 0.056(6) -0.004(5) 0.013(5) 0.000(5)
C18 0.067(8) 0.087(10) 0.098(10) -0.009(8) 0.009(7) 0.002(7)
C19 0.087(10) 0.083(10) 0.139(13) -0.058(10) 0.042(9) -0.023(8)
C20 0.095(12) 0.153(16) 0.095(10) -0.071(12) 0.041(9) -0.056(11)
C21 0.108(12) 0.126(13) 0.065(7) -0.005(9) 0.043(8) -0.009(10)
C22 0.100(10) 0.093(10) 0.058(7) -0.002(7) 0.021(7) 0.002(8)
C23 0.071(7) 0.057(6) 0.035(4) 0.001(5) 0.014(5) -0.002(5)
C24 0.070(8) 0.073(8) 0.061(6) 0.009(6) 0.015(5) 0.006(6)
C25 0.073(8) 0.083(9) 0.068(7) 0.007(7) 0.011(6) 0.000(7)
C26 0.064(8) 0.098(10) 0.062(6) 0.019(7) 0.019(6) 0.007(7)
C27 0.083(9) 0.105(11) 0.053(6) -0.011(7) 0.015(6) -0.015(7)
C28 0.100(10) 0.066(7) 0.054(6) 0.004(6) 0.021(6) -0.008(7)
C29 0.090(8) 0.050(6) 0.050(5) 0.014(5) 0.014(5) 0.002(6)
C30 0.083(9) 0.077(8) 0.055(6) -0.006(6) 0.011(6) 0.007(6)
C31 0.075(9) 0.106(11) 0.073(8) 0.012(8) 0.009(7) -0.006(7)
C32 0.075(9) 0.157(15) 0.051(6) -0.005(8) 0.014(6) 0.030(9)
C33 0.136(14) 0.075(9) 0.069(8) 0.006(7) 0.023(8) 0.010(8)
C34 0.091(9) 0.067(8) 0.062(7) 0.010(6) 0.022(6) 0.009(6)
C35 0.088(8) 0.040(5) 0.057(6) 0.000(5) 0.009(6) 0.000(5)
C36 0.097(10) 0.077(9) 0.062(7) -0.015(6) 0.025(7) -0.014(7)
C37 0.091(10) 0.077(9) 0.077(8) -0.012(7) -0.008(7) -0.014(7)
C38 0.083(9) 0.060(7) 0.088(8) 0.019(7) 0.004(7) -0.008(7)
C39 0.094(10) 0.096(10) 0.068(8) 0.008(7) 0.014(7) 0.001(8)
C40 0.077(9) 0.099(10) 0.057(6) -0.005(6) 0.024(6) -0.005(7)
C47 0.060(7) 0.063(7) 0.060(6) 0.012(5) 0.023(5) -0.003(5)
C48 0.056(7) 0.069(7) 0.057(6) 0.018(6) 0.019(5) 0.009(5)
C49 0.073(7) 0.048(6) 0.055(5) 0.020(5) 0.025(5) 0.011(5)
C50 0.068(7) 0.058(6) 0.045(5) 0.003(5) 0.012(5) -0.009(5)
C51 0.107(11) 0.092(10) 0.055(6) 0.006(7) 0.014(7) -0.021(8)
C52 0.074(7) 0.047(6) 0.051(5) 0.005(5) 0.013(5) -0.006(5)
C53 0.109(10) 0.075(8) 0.057(6) 0.019(6) 0.016(6) -0.015(7)
C54 0.060(7) 0.122(12) 0.051(6) 0.026(7) 0.010(5) -0.019(7)
C55 0.086(8) 0.046(6) 0.059(6) 0.003(5) 0.019(6) -0.007(6)
C56 0.073(7) 0.049(6) 0.058(6) -0.009(5) 0.026(5) -0.005(5)
C57 0.076(8) 0.050(6) 0.054(5) -0.008(5) 0.022(5) -0.011(5)
C58 0.120(11) 0.057(7) 0.059(6) -0.003(6) 0.006(7) 0.006(7)
C59 0.076(7) 0.057(6) 0.044(5) -0.004(5) 0.016(5) 0.000(5)
C60 0.067(8) 0.075(8) 0.073(7) 0.008(6) 0.007(6) 0.011(6)

loop_
_atom_type_symbol
_atom_type_description
_atom_type_scat_dispersion_real
_atom_type_scat_dispersion_imag
_atom_type_scat_source
C C 0.0033 0.0016
;
International Tables for Crystallography
(Vol. C, Tables 4.2.6.8 and 6.1.1.4)
;
H H 0.0000 0.0000
;
International Tables for Crystallography
(Vol. C, Table 6.1.1.4)
;
Au Au -2.0133 8.8022
;
International Tables for Crystallography
(Vol. C, Tables 4.2.6.8 and 6.1.1.4)
;
F F 0.0171 0.0103
;
International Tables for Crystallography
(Vol. C, Tables 4.2.6.8 and 6.1.1.4)
;
P P 0.1023 0.0942
;
International Tables for Crystallography
(Vol. C, Tables 4.2.6.8 and 6.1.1.4)
;

loop_
_geom_angle_atom_site_label_1
_geom_angle_atom_site_label_2
_geom_angle_atom_site_label_3
_geom_angle
_geom_angle_site_symmetry_1
_geom_angle_site_symmetry_3
C47 Au1 P3 175.6(3) . .
C54 Au2 P4 178.4(3) . .
C17 P3 C11 104.0(2) . .
C17 P3 C5 108.80(17) . .
C11 P3 C5 102.78(19) . .
C17 P3 Au1 114.43(16) . .
C11 P3 Au1 110.95(14) . .
C5 P3 Au1 114.72(16) . .
C29 P4 C23 103.0(2) . .
C29 P4 C35 107.90(19) . .
C23 P4 C35 105.7(2) . .
C29 P4 Au2 113.30(19) . .
C23 P4 Au2 113.63(15) . .
C35 P4 Au2 112.54(18) . .
C6 C5 C10 120.0 . .
C6 C5 P3 122.16(12) . .
C10 C5 P3 117.84(12) . .
C5 C6 C7 120.0 . .
C5 C6 H6 120.0 . .
C7 C6 H6 120.0 . .
C8 C7 C6 120.0 . .
C8 C7 H7 120.0 . .
C6 C7 H7 120.0 . .
F42 C8 C9 121.5(6) . .
F42 C8 C7 118.3(6) . .
C9 C8 C7 120.0 . .
C8 C9 C10 120.0 . .
C8 C9 H9 120.0 . .
C10 C9 H9 120.0 . .
C9 C10 C5 120.0 . .
C9 C10 H10 120.0 . .
C5 C10 H10 120.0 . .
C16 C11 C12 120.0 . .
C16 C11 P3 119.17(11) . .
C12 C11 P3 120.81(11) . .
C13 C12 C11 120.0 . .
C13 C12 H12 120.0 . .
C11 C12 H12 120.0 . .
C12 C13 C14 120.0 . .
C12 C13 H13 120.0 . .
C14 C13 H13 120.0 . .
F43 C14 C13 120.5(4) . .
F43 C14 C15 119.3(4) . .
C13 C14 C15 120.0 . .
C16 C15 C14 120.0 . .
C16 C15 H15 120.0 . .
C14 C15 H15 120.0 . .
C11 C16 C15 120.0 . .
C11 C16 H16 120.0 . .
C15 C16 H16 120.0 . .
C18 C17 C22 120.0 . .
C18 C17 P3 120.21(12) . .
C22 C17 P3 119.19(12) . .
C17 C18 C19 120.0 . .
C17 C18 H18 120.0 . .
C19 C18 H18 120.0 . .
C20 C19 C18 120.0 . .
C20 C19 H19 120.0 . .
C18 C19 H19 120.0 . .
F41 C20 C19 118.3(6) . .
F41 C20 C21 121.5(6) . .
C19 C20 C21 120.0 . .
C22 C21 C20 120.0 . .
C22 C21 H21 120.0 . .
C20 C21 H21 120.0 . .
C21 C22 C17 120.0 . .
C21 C22 H22 120.0 . .
C17 C22 H22 120.0 . .
C24 C23 C28 120.0 . .
C24 C23 P4 122.14(13) . .
C28 C23 P4 117.81(13) . .
C25 C24 C23 120.0 . .
C25 C24 H24 120.0 . .
C23 C24 H24 120.0 . .
C24 C25 C26 120.0 . .
C24 C25 H25 120.0 . .
C26 C25 H25 120.0 . .
F44 C26 C27 118.4(4) . .
F44 C26 C25 121.5(4) . .
C27 C26 C25 120.0 . .
C28 C27 C26 120.0 . .
C28 C27 H27 120.0 . .
C26 C27 H27 120.0 . .
C27 C28 C23 120.0 . .
C27 C28 H28 120.0 . .
C23 C28 H28 120.0 . .
C30 C29 C34 120.0 . .
C30 C29 P4 119.50(13) . .
C34 C29 P4 120.11(13) . .
C29 C30 C31 120.0 . .
C29 C30 H30 120.0 . .
C31 C30 H30 120.0 . .
C32 C31 C30 120.0 . .
C32 C31 H31 120.0 . .
C30 C31 H31 120.0 . .
F45 C32 C31 119.6(5) . .
F45 C32 C33 120.3(5) . .
C31 C32 C33 120.0 . .
C34 C33 C32 120.0 . .
C34 C33 H33 120.0 . .
C32 C33 H33 120.0 . .
C33 C34 C29 120.0 . .
C33 C34 H34 120.0 . .
C29 C34 H34 120.0 . .
C40 C35 C36 120.0 . .
C40 C35 P4 117.92(13) . .
C36 C35 P4 121.93(12) . .
C37 C36 C35 120.0 . .
C37 C36 H36 120.0 . .
C35 C36 H36 120.0 . .
C38 C37 C36 120.0 . .
C38 C37 H37 120.0 . .
C36 C37 H37 120.0 . .
F46 C38 C37 117.9(4) . .
F46 C38 C39 121.7(4) . .
C37 C38 C39 120.0 . .
C40 C39 C38 120.0 . .
C40 C39 H39 120.0 . .
C38 C39 H39 120.0 . .
C39 C40 C35 120.0 . .
C39 C40 H40 120.0 . .
C35 C40 H40 120.0 . .
C48 C47 Au1 173.6(11) . .
C47 C48 C49 174.8(13) . .
C50 C49 C52 120.1(9) . 5_566
C50 C49 C48 120.1(9) . .
C52 C49 C48 119.8(10) 5_566 .
C52 C50 C49 120.0(9) . .
C52 C50 C51 121.3(10) . .
C49 C50 C51 118.7(9) . .
C50 C51 H51A 109.5 . .
C50 C51 H51B 109.5 . .
H51A C51 H51B 109.5 . .
C50 C51 H51C 109.5 . .
H51A C51 H51C 109.5 . .
H51B C51 H51C 109.5 . .
C50 C52 C49 119.9(9) . 5_566
C50 C52 C53 119.8(9) . .
C49 C52 C53 120.4(9) 5_566 .
C52 C53 H53A 109.5 . .
C52 C53 H53B 109.5 . .
H53A C53 H53B 109.5 . .
C52 C53 H53C 109.5 . .
H53A C53 H53C 109.5 . .
H53B C53 H53C 109.5 . .
C55 C54 Au2 177.5(10) . .
C54 C55 C56 179.0(14) . .
C59 C56 C57 120.9(9) 7_556 .
C59 C56 C55 118.7(11) 7_556 .
C57 C56 C55 120.4(10) . .
C59 C57 C56 119.8(9) . .
C59 C57 C58 118.2(11) . .
C56 C57 C58 122.0(10) . .
C57 C58 H58A 109.5 . .
C57 C58 H58B 109.5 . .
H58A C58 H58B 109.5 . .
C57 C58 H58C 109.5 . .
H58A C58 H58C 109.5 . .
H58B C58 H58C 109.5 . .
C57 C59 C56 119.3(10) . 7_556
C57 C59 C60 121.1(10) . .
C56 C59 C60 119.5(10) 7_556 .
C59 C60 H60A 109.5 . .
C59 C60 H60B 109.5 . .
H60A C60 H60B 109.5 . .
C59 C60 H60C 109.5 . .
H60A C60 H60C 109.5 . .
H60B C60 H60C 109.5 . .

loop_
_geom_bond_atom_site_label_1
_geom_bond_atom_site_label_2
_geom_bond_distance
_geom_bond_site_symmetry_2
Au1 C47 1.992(10) .
Au1 P3 2.271(2) .
Au2 C54 1.920(17) .
Au2 P4 2.254(3) .
P3 C17 1.798(4) .
P3 C11 1.797(4) .
P3 C5 1.817(4) .
P4 C29 1.774(4) .
P4 C23 1.804(4) .
P4 C35 1.812(4) .
F41 C20 1.325(8) .
F42 C8 1.291(8) .
F43 C14 1.328(8) .
F44 C26 1.312(7) .
F45 C32 1.342(9) .
F46 C38 1.320(8) .
C5 C6 1.3897 .
C5 C10 1.3903 .
C6 C7 1.3902 .
C6 H6 0.9500 .
C7 C8 1.3899 .
C7 H7 0.9500 .
C8 C9 1.3898 .
C9 C10 1.3901 .
C9 H9 0.9500 .
C10 H10 0.9500 .
C11 C16 1.3899 .
C11 C12 1.3902 .
C12 C13 1.3896 .
C12 H12 0.9500 .
C13 C14 1.3900 .
C13 H13 0.9500 .
C14 C15 1.3902 .
C15 C16 1.3901 .
C15 H15 0.9500 .
C16 H16 0.9500 .
C17 C18 1.3898 .
C17 C22 1.3902 .
C18 C19 1.3901 .
C18 H18 0.9500 .
C19 C20 1.3898 .
C19 H19 0.9500 .
C20 C21 1.3902 .
C21 C22 1.3898 .
C21 H21 0.9500 .
C22 H22 0.9500 .
C23 C24 1.3900 .
C23 C28 1.3902 .
C24 C25 1.3899 .
C24 H24 0.9500 .
C25 C26 1.3901 .
C25 H25 0.9500 .
C26 C27 1.3899 .
C27 C28 1.3899 .
C27 H27 0.9500 .
C28 H28 0.9500 .
C29 C30 1.3899 .
C29 C34 1.3902 .
C30 C31 1.3902 .
C30 H30 0.9500 .
C31 C32 1.3899 .
C31 H31 0.9500 .
C32 C33 1.3903 .
C33 C34 1.3897 .
C33 H33 0.9500 .
C34 H34 0.9500 .
C35 C40 1.3898 .
C35 C36 1.3902 .
C36 C37 1.3900 .
C36 H36 0.9500 .
C37 C38 1.3900 .
C37 H37 0.9500 .
C38 C39 1.3901 .
C39 C40 1.3898 .
C39 H39 0.9500 .
C40 H40 0.9500 .
C47 C48 1.173(13) .
C48 C49 1.457(14) .
C49 C50 1.394(14) .
C49 C52 1.408(14) 5_566
C50 C52 1.385(13) .
C50 C51 1.523(14) .
C51 H51A 0.9800 .
C51 H51B 0.9800 .
C51 H51C 0.9800 .
C52 C49 1.408(14) 5_566
C52 C53 1.506(15) .
C53 H53A 0.9800 .
C53 H53B 0.9800 .
C53 H53C 0.9800 .
C54 C55 1.254(17) .
C55 C56 1.427(15) .
C56 C59 1.400(14) 7_556
C56 C57 1.420(16) .
C57 C59 1.370(14) .
C57 C58 1.503(15) .
C58 H58A 0.9800 .
C58 H58B 0.9800 .
C58 H58C 0.9800 .
C59 C56 1.400(14) 7_556
C59 C60 1.503(15) .
C60 H60A 0.9800 .
C60 H60B 0.9800 .
C60 H60C 0.9800 .

loop_
_geom_torsion_atom_site_label_1
_geom_torsion_atom_site_label_2
_geom_torsion_atom_site_label_3
_geom_torsion_atom_site_label_4
_geom_torsion
_geom_torsion_site_symmetry_1
_geom_torsion_site_symmetry_4
C17 P3 C5 C6 -68.4(2) . .
C11 P3 C5 C6 41.40(19) . .
Au1 P3 C5 C6 161.93(8) . .
C17 P3 C5 C10 111.73(16) . .
C11 P3 C5 C10 -138.43(11) . .
Au1 P3 C5 C10 -17.89(17) . .
C10 C5 C6 C7 0.0 . .
P3 C5 C6 C7 -179.84(12) . .
C5 C6 C7 C8 0.0 . .
C6 C7 C8 F42 174.6(6) . .
C6 C7 C8 C9 0.0 . .
F42 C8 C9 C10 -174.4(6) . .
C7 C8 C9 C10 0.0 . .
C8 C9 C10 C5 0.0 . .
C6 C5 C10 C9 0.0 . .
P3 C5 C10 C9 179.84(12) . .
C17 P3 C11 C16 -158.43(9) . .
C5 P3 C11 C16 88.16(15) . .
Au1 P3 C11 C16 -34.94(18) . .
C17 P3 C11 C12 21.9(2) . .
C5 P3 C11 C12 -91.54(16) . .
Au1 P3 C11 C12 145.36(9) . .
C16 C11 C12 C13 0.0 . .
P3 C11 C12 C13 179.69(15) . .
C11 C12 C13 C14 0.0 . .
C12 C13 C14 F43 175.8(5) . .
C12 C13 C14 C15 0.0 . .
F43 C14 C15 C16 -175.8(5) . .
C13 C14 C15 C16 0.0 . .
C12 C11 C16 C15 0.0 . .
P3 C11 C16 C15 -179.70(15) . .
C14 C15 C16 C11 0.0 . .
C11 P3 C17 C18 65.87(19) . .
C5 P3 C17 C18 174.88(10) . .
Au1 P3 C17 C18 -55.33(18) . .
C11 P3 C17 C22 -105.19(15) . .
C5 P3 C17 C22 3.8(2) . .
Au1 P3 C17 C22 133.61(10) . .
C22 C17 C18 C19 0.0 . .
P3 C17 C18 C19 -170.97(14) . .
C17 C18 C19 C20 0.0 . .
C18 C19 C20 F41 -175.0(5) . .
C18 C19 C20 C21 0.0 . .
F41 C20 C21 C22 174.8(5) . .
C19 C20 C21 C22 0.1 . .
C20 C21 C22 C17 0.0 . .
C18 C17 C22 C21 0.0 . .
P3 C17 C22 C21 171.09(14) . .
C29 P4 C23 C24 90.3(2) . .
C35 P4 C23 C24 -22.8(3) . .
Au2 P4 C23 C24 -146.74(11) . .
C29 P4 C23 C28 -86.85(18) . .
C35 P4 C23 C28 160.03(11) . .
Au2 P4 C23 C28 36.1(2) . .
C28 C23 C24 C25 0.0 . .
P4 C23 C24 C25 -177.12(17) . .
C23 C24 C25 C26 0.0 . .
C24 C25 C26 F44 -178.4(5) . .
C24 C25 C26 C27 0.0 . .
F44 C26 C27 C28 178.5(5) . .
C25 C26 C27 C28 0.0 . .
C26 C27 C28 C23 0.0 . .
C24 C23 C28 C27 0.0 . .
P4 C23 C28 C27 177.25(16) . .
C23 P4 C29 C30 128.25(13) . .
C35 P4 C29 C30 -120.22(15) . .
Au2 P4 C29 C30 5.1(2) . .
C23 P4 C29 C34 -44.5(2) . .
C35 P4 C29 C34 67.0(2) . .
Au2 P4 C29 C34 -167.67(8) . .
C34 C29 C30 C31 0.0 . .
P4 C29 C30 C31 -172.74(14) . .
C29 C30 C31 C32 0.0 . .
C30 C31 C32 F45 -177.0(5) . .
C30 C31 C32 C33 0.0 . .
F45 C32 C33 C34 177.0(5) . .
C31 C32 C33 C34 0.0 . .
C32 C33 C34 C29 0.0 . .
C30 C29 C34 C33 0.0 . .
P4 C29 C34 C33 172.71(15) . .
C29 P4 C35 C40 -176.46(11) . .
C23 P4 C35 C40 -66.8(2) . .
Au2 P4 C35 C40 57.80(17) . .
C29 P4 C35 C36 8.0(3) . .
C23 P4 C35 C36 117.68(15) . .
Au2 P4 C35 C36 -117.72(11) . .
C40 C35 C36 C37 0.0 . .
P4 C35 C36 C37 175.42(15) . .
C35 C36 C37 C38 0.0 . .
C36 C37 C38 F46 172.8(5) . .
C36 C37 C38 C39 0.0 . .
F46 C38 C39 C40 -172.6(5) . .
C37 C38 C39 C40 0.0 . .
C38 C39 C40 C35 0.0 . .
C36 C35 C40 C39 0.0 . .
P4 C35 C40 C39 -175.61(14) . .
C52 C49 C50 C52 0.3(18) 5_566 .
C48 C49 C50 C52 178.1(10) . .
C52 C49 C50 C51 -179.3(11) 5_566 .
C48 C49 C50 C51 -1.5(16) . .
C49 C50 C52 C49 -0.3(18) . 5_566
C51 C50 C52 C49 179.3(11) . 5_566
C49 C50 C52 C53 179.7(11) . .
C51 C50 C52 C53 -0.7(18) . .
C59 C56 C57 C59 -0.3(18) 7_556 .
C55 C56 C57 C59 179.9(10) . .
C59 C56 C57 C58 179.7(11) 7_556 .
C55 C56 C57 C58 -0.1(16) . .
C56 C57 C59 C56 0.3(17) . 7_556
C58 C57 C59 C56 -179.7(10) . 7_556
C56 C57 C59 C60 -176.8(10) . .
C58 C57 C59 C60 3.1(16) . .
